data_4066430
loop_
_publ_author_name
'Enk, Barbara'
'Eisenstecken, Daniela'
'Kopacka, Holger'
'Wurst, Klaus'
'M\"uller, Thomas'
'Pevny, Florian'
'Winter, Rainer F.'
'Bildstein, Benno'

_publ_section_title
;
 Doubly N-Functionalized Pentafulvenes and Redox-Responsive [N,N]- and
 [N,C,N]-Pincer Bis(imidoyl)pentamethylruthenocene Metalloligands
;
_journal_issue 14
_journal_name_full Organometallics
_journal_page_first 3169
_journal_paper_doi 10.1021/om100458h
_journal_volume 29
_journal_year 2010
_chemical_formula_sum 'C35 H32 N2'
_chemical_formula_weight 480.63
_chemical_name_systematic
; 
 ? 
;
_space_group_IT_number 45
_symmetry_cell_setting orthorhombic
_symmetry_space_group_name_Hall 'I 2 -2c'
_symmetry_space_group_name_H-M 'I b a 2'
_atom_sites_solution_hydrogens geom
_atom_sites_solution_primary direct
_atom_sites_solution_secondary difmap
_audit_creation_method SHELXL-97
_cell_angle_alpha 90.00
_cell_angle_beta 90.00
_cell_angle_gamma 90.00
_cell_formula_units_Z 4
_cell_length_a 11.3797(4)
_cell_length_b 13.7855(5)
_cell_length_c 17.0064(3)
_cell_measurement_reflns_used 8043
_cell_measurement_temperature 233(2)
_cell_measurement_theta_max 26.0
_cell_measurement_theta_min 1.0
_cell_volume 2667.88(14)
_computing_data_collection COLLECT
_computing_data_reduction 'DENZO and SCALEPACK'
_computing_structure_refinement 'SHELXL-97 (Sheldrick, 1997)'
_computing_structure_solution 'SHELXS-97 (Sheldrick, 1990)'
_diffrn_ambient_temperature 233(2)
_diffrn_measured_fraction_theta_full 0.996
_diffrn_measured_fraction_theta_max 0.996
_diffrn_measurement_device_type 'Nonius KappaCCD'
_diffrn_measurement_method 'phi- and omega-scans'
_diffrn_radiation_monochromator graphite
_diffrn_radiation_source 'fine-focus sealed tube'
_diffrn_radiation_type MoK\a
_diffrn_radiation_wavelength 0.71073
_diffrn_reflns_av_R_equivalents 0.0223
_diffrn_reflns_av_sigmaI/netI 0.0269
_diffrn_reflns_limit_h_max 13
_diffrn_reflns_limit_h_min -13
_diffrn_reflns_limit_k_max 16
_diffrn_reflns_limit_k_min -16
_diffrn_reflns_limit_l_max 20
_diffrn_reflns_limit_l_min -17
_diffrn_reflns_number 7187
_diffrn_reflns_theta_full 26.00
_diffrn_reflns_theta_max 26.00
_diffrn_reflns_theta_min 2.96
_diffrn_standards_number 0
_exptl_absorpt_coefficient_mu 0.069
_exptl_absorpt_correction_type none
_exptl_crystal_colour yellow
_exptl_crystal_density_diffrn 1.197
_exptl_crystal_density_method 'not measured'
_exptl_crystal_description prism
_exptl_crystal_F_000 1024
_exptl_crystal_size_max 0.4
_exptl_crystal_size_mid 0.2
_exptl_crystal_size_min 0.15
_refine_diff_density_max 0.141
_refine_diff_density_min -0.104
_refine_diff_density_rms 0.025
_refine_ls_abs_structure_details 'Flack H D (1983), Acta Cryst. A39, 876-881'
_refine_ls_abs_structure_Flack -1(3)
_refine_ls_extinction_coef 0.0143(13)
_refine_ls_extinction_expression Fc^*^=kFc[1+0.001xFc^2^\l^3^/sin(2\q)]^-1/4^
_refine_ls_extinction_method SHELXL
_refine_ls_goodness_of_fit_ref 1.046
_refine_ls_hydrogen_treatment 'constr; refined with bond restraint at N1'
_refine_ls_matrix_type full
_refine_ls_number_parameters 175
_refine_ls_number_reflns 2466
_refine_ls_number_restraints 2
_refine_ls_restrained_S_all 1.046
_refine_ls_R_factor_all 0.0348
_refine_ls_R_factor_gt 0.0322
_refine_ls_shift/su_max 0.023
_refine_ls_shift/su_mean 0.002
_refine_ls_structure_factor_coef Fsqd
_refine_ls_weighting_details 'calc w=1/[\s^2^(Fo^2^)+(0.0465P)^2^+0.5977P] where P=(Fo^2^+2Fc^2^)/3'
_refine_ls_weighting_scheme calc
_refine_ls_wR_factor_gt 0.0833
_refine_ls_wR_factor_ref 0.0853
_reflns_number_gt 2339
_reflns_number_total 2466
_reflns_threshold_expression >2sigma(I)
_cod_data_source_file om100458h_si_002.cif
_cod_data_source_block 2
_cod_original_sg_symbol_H-M Iba2
_cod_database_code 4066430

loop_
_symmetry_equiv_pos_as_xyz
'x, y, z'
'-x, -y, z'
'x+1/2, -y+1/2, z'
'-x+1/2, y+1/2, z'
'x+1/2, y+1/2, z+1/2'
'-x+1/2, -y+1/2, z+1/2'
'x+1, -y+1, z+1/2'
'-x+1, y+1, z+1/2'

loop_
_atom_site_label
_atom_site_type_symbol
_atom_site_fract_x
_atom_site_fract_y
_atom_site_fract_z
_atom_site_U_iso_or_equiv
_atom_site_adp_type
_atom_site_occupancy
_atom_site_symmetry_multiplicity
_atom_site_calc_flag
_atom_site_refinement_flags
N1 N 0.10074(11) 0.04914(9) 0.10377(8) 0.0382(3) Uani 1 1 d D
H1N H 0.030(2) 0.0254(19) 0.0979(17) 0.025(7) Uiso 0.50 1 d PD
C1 C 0.12684(12) 0.06287(9) 0.17827(9) 0.0324(3) Uani 1 1 d .
C2 C 0.05523(11) 0.02778(9) 0.24090(8) 0.0316(3) Uani 1 1 d .
C3 C 0.08367(14) 0.04322(11) 0.32054(9) 0.0392(4) Uani 1 1 d .
H3 H 0.1496 0.0777 0.3386 0.047 Uiso 1 1 calc .
C4 C 0.0000 0.0000 0.36845(13) 0.0433(5) Uani 1 2 d S
H4 H 0.0000 0.0000 0.4237 0.052 Uiso 1 2 calc S
C5 C 0.23568(12) 0.11842(9) 0.19992(8) 0.0339(3) Uani 1 1 d .
C6 C 0.24376(13) 0.21732(10) 0.18568(9) 0.0403(3) Uani 1 1 d .
H6 H 0.1825 0.2495 0.1593 0.048 Uiso 1 1 calc .
C7 C 0.34151(16) 0.26887(11) 0.21011(10) 0.0496(4) Uani 1 1 d .
H7 H 0.3453 0.3361 0.2013 0.060 Uiso 1 1 calc .
C8 C 0.43285(14) 0.22279(13) 0.24707(11) 0.0500(4) Uani 1 1 d .
H8 H 0.4993 0.2581 0.2631 0.060 Uiso 1 1 calc .
C9 C 0.42664(15) 0.12503(14) 0.26054(11) 0.0561(5) Uani 1 1 d .
H9 H 0.4895 0.0931 0.2853 0.067 Uiso 1 1 calc .
C10 C 0.32815(14) 0.07277(11) 0.23783(12) 0.0508(4) Uani 1 1 d .
H10 H 0.3241 0.0059 0.2482 0.061 Uiso 1 1 calc .
C11 C 0.16920(12) 0.08450(10) 0.03934(9) 0.0368(3) Uani 1 1 d .
C12 C 0.12589(14) 0.16443(12) -0.00202(10) 0.0436(4) Uani 1 1 d .
C13 C 0.18859(18) 0.19660(14) -0.06711(10) 0.0560(4) Uani 1 1 d .
H13 H 0.1619 0.2511 -0.0952 0.067 Uiso 1 1 calc .
C14 C 0.28900(19) 0.14987(16) -0.09101(11) 0.0623(5) Uani 1 1 d .
H14 H 0.3308 0.1730 -0.1349 0.075 Uiso 1 1 calc .
C15 C 0.32832(15) 0.07045(15) -0.05169(12) 0.0574(5) Uani 1 1 d .
H15 H 0.3964 0.0386 -0.0694 0.069 Uiso 1 1 calc .
C16 C 0.26967(13) 0.03527(12) 0.01451(10) 0.0453(4) Uani 1 1 d .
C17 C 0.01209(17) 0.21162(14) 0.02047(12) 0.0603(5) Uani 1 1 d .
H17A H -0.0040 0.2650 -0.0151 0.090 Uiso 1 1 calc R
H17B H 0.0176 0.2360 0.0739 0.090 Uiso 1 1 calc R
H17C H -0.0510 0.1644 0.0172 0.090 Uiso 1 1 calc R
C18 C 0.31345(19) -0.05476(14) 0.05530(15) 0.0669(6) Uani 1 1 d .
H18A H 0.2558 -0.1062 0.0497 0.100 Uiso 1 1 calc R
H18B H 0.3256 -0.0410 0.1106 0.100 Uiso 1 1 calc R
H18C H 0.3871 -0.0751 0.0318 0.100 Uiso 1 1 calc R

loop_
_atom_site_aniso_label
_atom_site_aniso_U_11
_atom_site_aniso_U_22
_atom_site_aniso_U_33
_atom_site_aniso_U_23
_atom_site_aniso_U_13
_atom_site_aniso_U_12
N1 0.0319(6) 0.0419(7) 0.0407(7) 0.0017(5) -0.0016(6) -0.0093(5)
C1 0.0299(7) 0.0260(6) 0.0412(8) 0.0010(6) -0.0029(6) 0.0019(5)
C2 0.0297(6) 0.0276(6) 0.0376(7) 0.0004(6) -0.0023(6) 0.0036(5)
C3 0.0377(8) 0.0363(7) 0.0435(9) -0.0023(6) -0.0056(7) 0.0033(6)
C4 0.0496(12) 0.0446(11) 0.0358(11) 0.000 0.000 0.0079(10)
C5 0.0312(7) 0.0306(6) 0.0398(7) -0.0024(6) 0.0000(6) -0.0019(5)
C6 0.0407(8) 0.0345(7) 0.0459(9) 0.0029(6) -0.0010(7) -0.0043(6)
C7 0.0548(9) 0.0387(8) 0.0553(10) -0.0009(7) 0.0031(8) -0.0155(7)
C8 0.0390(8) 0.0565(9) 0.0546(10) -0.0106(8) 0.0002(7) -0.0177(7)
C9 0.0356(8) 0.0566(10) 0.0761(14) -0.0057(9) -0.0166(8) -0.0004(7)
C10 0.0399(8) 0.0373(8) 0.0752(12) -0.0006(8) -0.0146(8) -0.0011(6)
C11 0.0346(7) 0.0391(7) 0.0367(8) -0.0013(6) -0.0011(6) -0.0094(6)
C12 0.0452(8) 0.0474(9) 0.0381(8) 0.0017(7) -0.0060(7) -0.0059(7)
C13 0.0685(11) 0.0580(10) 0.0415(9) 0.0108(8) -0.0080(8) -0.0124(9)
C14 0.0623(12) 0.0819(13) 0.0427(10) 0.0020(9) 0.0096(8) -0.0208(10)
C15 0.0425(9) 0.0750(12) 0.0546(11) -0.0090(9) 0.0104(8) -0.0078(8)
C16 0.0371(8) 0.0484(8) 0.0505(9) -0.0048(7) 0.0010(7) -0.0046(7)
C17 0.0572(10) 0.0579(10) 0.0658(12) 0.0059(9) -0.0084(9) 0.0106(9)
C18 0.0573(11) 0.0545(10) 0.0889(15) 0.0001(10) 0.0059(10) 0.0109(9)

loop_
_atom_type_symbol
_atom_type_description
_atom_type_scat_dispersion_real
_atom_type_scat_dispersion_imag
_atom_type_scat_source
C C 0.0033 0.0016 'International Tables Vol C Tables 4.2.6.8 and 6.1.1.4'
H H 0.0000 0.0000 'International Tables Vol C Tables 4.2.6.8 and 6.1.1.4'
N N 0.0061 0.0033 'International Tables Vol C Tables 4.2.6.8 and 6.1.1.4'

loop_
_geom_angle_atom_site_label_1
_geom_angle_atom_site_label_2
_geom_angle_atom_site_label_3
_geom_angle
_geom_angle_site_symmetry_1
_geom_angle_site_symmetry_3
C1 N1 C11 124.48(12) . .
N1 C1 C2 122.81(12) . .
N1 C1 C5 119.72(13) . .
C2 C1 C5 117.46(13) . .
C3 C2 C1 122.40(12) . .
C3 C2 C2 105.95(8) . 2
C1 C2 C2 131.66(8) . 2
C4 C3 C2 110.01(14) . .
C3 C4 C3 108.08(19) 2 .
C10 C5 C6 118.50(12) . .
C10 C5 C1 120.59(11) . .
C6 C5 C1 120.85(12) . .
C7 C6 C5 120.36(14) . .
C8 C7 C6 120.61(14) . .
C9 C8 C7 119.60(14) . .
C8 C9 C10 120.43(16) . .
C5 C10 C9 120.49(14) . .
C16 C11 C12 121.36(14) . .
C16 C11 N1 120.84(14) . .
C12 C11 N1 117.54(13) . .
C13 C12 C11 118.14(16) . .
C13 C12 C17 120.55(16) . .
C11 C12 C17 121.24(15) . .
C14 C13 C12 120.88(17) . .
C15 C14 C13 120.42(16) . .
C14 C15 C16 121.30(17) . .
C11 C16 C15 117.84(16) . .
C11 C16 C18 122.17(15) . .
C15 C16 C18 119.96(16) . .

loop_
_geom_bond_atom_site_label_1
_geom_bond_atom_site_label_2
_geom_bond_distance
_geom_bond_site_symmetry_2
N1 C1 1.315(2) .
N1 C11 1.430(2) .
C1 C2 1.426(2) .
C1 C5 1.5021(19) .
C2 C3 1.409(2) .
C2 C2 1.472(3) 2
C3 C4 1.388(2) .
C4 C3 1.388(2) 2
C5 C10 1.385(2) .
C5 C6 1.3878(19) .
C6 C7 1.384(2) .
C7 C8 1.371(3) .
C8 C9 1.369(3) .
C9 C10 1.387(2) .
C11 C16 1.395(2) .
C11 C12 1.397(2) .
C12 C13 1.390(2) .
C12 C17 1.499(3) .
C13 C14 1.373(3) .
C14 C15 1.359(3) .
C15 C16 1.396(2) .
C16 C18 1.507(3) .
